data_7019574
loop_
_publ_author_name
'Merkens, Carina'
'Becker, Nils'
'Lamberts, Kevin'
'Englert, Ulli'

_publ_section_title
;
 Bimetallic coordination networks based on Al(acacCN)(3): a building block
 between inertness and lability.
;
_journal_issue 28
_journal_name_full 'Dalton transactions (Cambridge, England : 2003)'
_journal_page_first 8594
_journal_page_last 8599
_journal_paper_doi 10.1039/c2dt30623a
_journal_volume 41
_journal_year 2012
_chemical_formula_moiety '2(C19 H18 Ag Al F3 N3 O9 S), 2(C3.50 H4), 2(C H4 O)'
_chemical_formula_sum 'C47 H52 Ag2 Al2 F6 N6 O20 S2'
_chemical_formula_weight 1468.76
_chemical_name_common 3b
_chemical_name_systematic
;
?
;
_space_group_IT_number 2
_symmetry_cell_setting triclinic
_symmetry_space_group_name_Hall '-P 1'
_symmetry_space_group_name_H-M 'P -1'
_atom_sites_solution_hydrogens geom
_atom_sites_solution_primary direct
_atom_sites_solution_secondary difmap
_audit_creation_method SHELXL-97
_cell_angle_alpha 115.7537(18)
_cell_angle_beta 107.7236(20)
_cell_angle_gamma 93.4840(21)
_cell_formula_units_Z 1
_cell_length_a 10.5796(14)
_cell_length_b 12.4622(16)
_cell_length_c 13.5444(18)
_cell_measurement_reflns_used 5929
_cell_measurement_temperature 100(2)
_cell_measurement_theta_max 28.04
_cell_measurement_theta_min 2.19
_cell_volume 1492.8(3)
_computing_cell_refinement 'Bruker SAINT'
_computing_data_collection 'Bruker SMART'
_computing_data_reduction 'Bruker SAINT'
_computing_structure_refinement 'SHELXL-97 (Sheldrick, 1997)'
_computing_structure_solution 'SHELXS-97 (Sheldrick, 1990)'
_diffrn_ambient_temperature 100(2)
_diffrn_measured_fraction_theta_full 0.999
_diffrn_measured_fraction_theta_max 0.907
_diffrn_measurement_device_type 'CCD area detector'
_diffrn_measurement_method 'omega scans'
_diffrn_radiation_monochromator 'multilayer optics'
_diffrn_radiation_source microsource
_diffrn_radiation_type MoK\a
_diffrn_radiation_wavelength 0.71073
_diffrn_reflns_av_R_equivalents 0.0314
_diffrn_reflns_av_sigmaI/netI 0.0378
_diffrn_reflns_limit_h_max 14
_diffrn_reflns_limit_h_min -14
_diffrn_reflns_limit_k_max 15
_diffrn_reflns_limit_k_min -15
_diffrn_reflns_limit_l_max 17
_diffrn_reflns_limit_l_min -18
_diffrn_reflns_number 18975
_diffrn_reflns_theta_full 25.00
_diffrn_reflns_theta_max 28.62
_diffrn_reflns_theta_min 1.87
_exptl_absorpt_coefficient_mu 0.850
_exptl_absorpt_correction_T_max 0.8975
_exptl_absorpt_correction_T_min 0.8220
_exptl_absorpt_correction_type multi-scan
_exptl_absorpt_process_details SADABS
_exptl_crystal_colour colorless
_exptl_crystal_density_diffrn 1.634
_exptl_crystal_density_method 'not measured'
_exptl_crystal_description block
_exptl_crystal_F_000 742
_exptl_crystal_size_max 0.24
_exptl_crystal_size_mid 0.19
_exptl_crystal_size_min 0.13
_refine_diff_density_max 1.074
_refine_diff_density_min -0.655
_refine_diff_density_rms 0.087
_refine_ls_extinction_method none
_refine_ls_goodness_of_fit_ref 1.053
_refine_ls_hydrogen_treatment mixed
_refine_ls_matrix_type full
_refine_ls_number_parameters 387
_refine_ls_number_reflns 6946
_refine_ls_number_restraints 36
_refine_ls_restrained_S_all 1.089
_refine_ls_R_factor_all 0.0449
_refine_ls_R_factor_gt 0.0379
_refine_ls_shift/su_max 0.001
_refine_ls_shift/su_mean 0.000
_refine_ls_structure_factor_coef Fsqd
_refine_ls_weighting_details 'calc w=1/[\s^2^(Fo^2^)+(0.0424P)^2^+1.1972P] where P=(Fo^2^+2Fc^2^)/3'
_refine_ls_weighting_scheme calc
_refine_ls_wR_factor_gt 0.0886
_refine_ls_wR_factor_ref 0.0931
_reflns_number_gt 6085
_reflns_number_total 6946
_reflns_threshold_expression >2sigma(I)
_cod_data_source_file c2dt30623a.txt
_cod_data_source_block 3b
_cod_original_cell_volume 1492.7(3)
_cod_database_code 7019574

loop_
_symmetry_equiv_pos_as_xyz
'x, y, z'
'-x, -y, -z'

loop_
_atom_site_label
_atom_site_type_symbol
_atom_site_fract_x
_atom_site_fract_y
_atom_site_fract_z
_atom_site_U_iso_or_equiv
_atom_site_adp_type
_atom_site_occupancy
_atom_site_symmetry_multiplicity
_atom_site_calc_flag
_atom_site_refinement_flags
_atom_site_disorder_assembly
_atom_site_disorder_group
Ag1 Ag 0.07797(2) 0.951956(19) 0.373399(18) 0.02605(8) Uani 1 1 d . . .
Al1 Al -0.55579(8) 0.66201(7) -0.23550(6) 0.01636(16) Uani 1 1 d . . .
O1 O -0.51376(18) 0.77903(16) -0.27995(16) 0.0194(4) Uani 1 1 d . . .
O2 O -0.74095(18) 0.66731(17) -0.28284(16) 0.0203(4) Uani 1 1 d . . .
O3 O -0.59389(19) 0.54167(16) -0.19440(16) 0.0197(4) Uani 1 1 d . . .
O4 O -0.58918(18) 0.54162(16) -0.38899(15) 0.0191(4) Uani 1 1 d . . .
O5 O -0.52882(18) 0.78335(16) -0.08414(15) 0.0199(4) Uani 1 1 d . . .
O6 O -0.37081(18) 0.65788(16) -0.18967(15) 0.0190(4) Uani 1 1 d . . .
C1 C -0.5267(3) 0.8906(3) -0.3844(2) 0.0244(6) Uani 1 1 d . . .
H1A H -0.4317 0.9282 -0.3308 0.037 Uiso 1 1 calc R . .
H1B H -0.5761 0.9547 -0.3842 0.037 Uiso 1 1 calc R . .
H1C H -0.5298 0.8384 -0.4644 0.037 Uiso 1 1 calc R . .
C2 C -0.5916(3) 0.8147(2) -0.3446(2) 0.0185(5) Uani 1 1 d . . .
C3 C -0.7349(3) 0.7848(2) -0.3795(2) 0.0197(5) Uani 1 1 d . . .
C4 C -0.8030(3) 0.7107(2) -0.3475(2) 0.0198(5) Uani 1 1 d . . .
C5 C -0.9553(3) 0.6797(3) -0.3923(3) 0.0315(7) Uani 1 1 d . . .
H5A H -0.9910 0.6228 -0.4771 0.047 Uiso 1 1 calc R . .
H5B H -0.9891 0.7545 -0.3780 0.047 Uiso 1 1 calc R . .
H5C H -0.9854 0.6415 -0.3511 0.047 Uiso 1 1 calc R . .
C6 C -0.8161(3) 0.8316(3) -0.4499(2) 0.0237(6) Uani 1 1 d . . .
C7 C -0.6661(3) 0.3571(3) -0.1979(3) 0.0260(6) Uani 1 1 d . . .
H7A H -0.6035 0.3019 -0.2018 0.039 Uiso 1 1 calc R . .
H7B H -0.7602 0.3093 -0.2371 0.039 Uiso 1 1 calc R . .
H7C H -0.6494 0.4137 -0.1153 0.039 Uiso 1 1 calc R . .
C8 C -0.6435(3) 0.4279(2) -0.2583(2) 0.0196(5) Uani 1 1 d . . .
C9 C -0.6777(3) 0.3689(2) -0.3822(2) 0.0185(5) Uani 1 1 d . . .
C10 C -0.6488(2) 0.4294(2) -0.4430(2) 0.0179(5) Uani 1 1 d . . .
C11 C -0.6863(3) 0.3659(3) -0.5729(2) 0.0236(6) Uani 1 1 d . . .
H11A H -0.7509 0.4042 -0.6079 0.035 Uiso 1 1 calc R . .
H11B H -0.7285 0.2796 -0.6051 0.035 Uiso 1 1 calc R . .
H11C H -0.6043 0.3718 -0.5913 0.035 Uiso 1 1 calc R . .
C12 C -0.7414(3) 0.2420(3) -0.4501(2) 0.0227(5) Uani 1 1 d . . .
C13 C -0.4405(3) 0.9166(3) 0.1203(2) 0.0276(6) Uani 1 1 d . . .
H13A H -0.4915 0.9735 0.1031 0.041 Uiso 1 1 calc R . .
H13B H -0.3502 0.9621 0.1808 0.041 Uiso 1 1 calc R . .
H13C H -0.4897 0.8747 0.1489 0.041 Uiso 1 1 calc R . .
C14 C -0.4256(3) 0.8246(2) 0.0106(2) 0.0204(5) Uani 1 1 d . . .
C15 C -0.3017(3) 0.7877(2) 0.0136(2) 0.0194(5) Uani 1 1 d . . .
C16 C -0.2788(3) 0.7075(2) -0.0891(2) 0.0180(5) Uani 1 1 d . . .
C17 C -0.1410(3) 0.6807(3) -0.0803(3) 0.0263(6) Uani 1 1 d . . .
H17A H -0.1444 0.6214 -0.1584 0.039 Uiso 1 1 calc R . .
H17B H -0.1135 0.6467 -0.0260 0.039 Uiso 1 1 calc R . .
H17C H -0.0749 0.7564 -0.0508 0.039 Uiso 1 1 calc R . .
C18 C -0.1911(3) 0.8388(3) 0.1242(2) 0.0236(6) Uani 1 1 d . . .
N1 N -0.8815(3) 0.8714(2) -0.5032(2) 0.0316(6) Uani 1 1 d . . .
N2 N -0.7961(3) 0.1412(2) -0.5093(2) 0.0305(6) Uani 1 1 d . . .
N3 N -0.1034(3) 0.8786(2) 0.2133(2) 0.0323(6) Uani 1 1 d . . .
S1 S 0.31746(8) 0.76275(7) 0.26642(6) 0.02686(16) Uani 1 1 d . . .
C19 C 0.2547(3) 0.6482(3) 0.1111(3) 0.0313(7) Uani 1 1 d . . .
F1 F 0.3219(2) 0.55842(17) 0.09351(18) 0.0440(5) Uani 1 1 d . . .
F2 F 0.1233(2) 0.59667(19) 0.07141(18) 0.0463(5) Uani 1 1 d . . .
F3 F 0.2702(3) 0.6969(2) 0.04419(18) 0.0543(6) Uani 1 1 d . . .
O7 O 0.2331(3) 0.8491(2) 0.2680(2) 0.0476(6) Uani 1 1 d . . .
O8 O 0.4571(2) 0.8072(2) 0.2908(2) 0.0356(5) Uani 1 1 d . . .
O9 O 0.2963(2) 0.6930(2) 0.3232(2) 0.0408(6) Uani 1 1 d . . .
C20 C 0.0571(8) -0.0313(8) -0.0223(7) 0.0583(9) Uiso 0.50 1 d PD A -1
C21 C -0.0518(9) -0.0275(9) -0.0997(9) 0.0583(9) Uiso 0.50 1 d PD A -1
H21 H -0.0606 -0.0648 -0.1801 0.070 Uiso 0.50 1 calc PR A -1
C22 C -0.1600(8) 0.0314(8) -0.0683(7) 0.0583(9) Uiso 0.50 1 d PD A -1
H22 H -0.2393 0.0324 -0.1243 0.070 Uiso 0.50 1 calc PR A -1
C23 C -0.1341(11) 0.0863(11) 0.0541(8) 0.0583(9) Uiso 0.50 1 d PD A -1
H23 H -0.1949 0.1303 0.0856 0.070 Uiso 0.50 1 calc PR A -1
C24 C -0.0214(8) 0.0747(8) 0.1243(7) 0.0583(9) Uiso 0.50 1 d PD A -1
H24 H -0.0103 0.1105 0.2051 0.070 Uiso 0.50 1 calc PR A -1
C25 C 0.0798(10) 0.0194(10) 0.0976(9) 0.0583(9) Uiso 0.50 1 d PD A -1
H25 H 0.1567 0.0159 0.1540 0.070 Uiso 0.50 1 calc PR A -1
C26 C 0.1606(17) -0.0957(18) -0.0591(15) 0.109(5) Uiso 0.50 1 d PD A -1
H26A H 0.1206 -0.1837 -0.1073 0.164 Uiso 0.50 1 calc PR A -1
H26B H 0.2381 -0.0808 0.0109 0.164 Uiso 0.50 1 calc PR A -1
H26C H 0.1917 -0.0654 -0.1054 0.164 Uiso 0.50 1 calc PR A -1
O10 O 0.1029(2) 0.5413(2) 0.3396(2) 0.0328(5) Uani 1 1 d . . .
H10A H 0.167(4) 0.585(4) 0.344(4) 0.056(13) Uiso 1 1 d . . .
C27 C -0.0195(3) 0.5525(3) 0.2680(3) 0.0356(7) Uani 1 1 d . . .
H27A H -0.0275 0.6379 0.3031 0.053 Uiso 1 1 calc R . .
H27B H -0.0974 0.5005 0.2624 0.053 Uiso 1 1 calc R . .
H27C H -0.0181 0.5270 0.1890 0.053 Uiso 1 1 calc R . .

loop_
_atom_site_aniso_label
_atom_site_aniso_U_11
_atom_site_aniso_U_22
_atom_site_aniso_U_33
_atom_site_aniso_U_23
_atom_site_aniso_U_13
_atom_site_aniso_U_12
Ag1 0.02805(13) 0.02148(12) 0.02090(12) 0.01056(9) -0.00049(9) 0.00007(8)
Al1 0.0170(4) 0.0159(4) 0.0151(4) 0.0068(3) 0.0056(3) 0.0029(3)
O1 0.0189(9) 0.0182(9) 0.0199(9) 0.0088(7) 0.0066(7) 0.0021(7)
O2 0.0181(9) 0.0245(9) 0.0216(9) 0.0142(8) 0.0067(8) 0.0047(7)
O3 0.0241(10) 0.0181(9) 0.0178(9) 0.0088(7) 0.0084(8) 0.0045(7)
O4 0.0210(9) 0.0177(9) 0.0158(8) 0.0063(7) 0.0065(7) 0.0000(7)
O5 0.0209(9) 0.0192(9) 0.0178(9) 0.0073(7) 0.0069(7) 0.0049(7)
O6 0.0187(9) 0.0196(9) 0.0159(9) 0.0068(7) 0.0055(7) 0.0040(7)
C1 0.0256(14) 0.0245(14) 0.0251(14) 0.0136(12) 0.0099(12) 0.0021(11)
C2 0.0232(13) 0.0139(11) 0.0171(12) 0.0049(10) 0.0096(10) 0.0035(10)
C3 0.0227(13) 0.0198(12) 0.0188(12) 0.0103(10) 0.0083(10) 0.0062(10)
C4 0.0202(13) 0.0215(13) 0.0176(12) 0.0093(10) 0.0068(10) 0.0054(10)
C5 0.0215(14) 0.0448(18) 0.0403(17) 0.0306(15) 0.0112(13) 0.0084(13)
C6 0.0259(14) 0.0250(14) 0.0248(14) 0.0145(12) 0.0113(12) 0.0054(11)
C7 0.0304(15) 0.0247(14) 0.0299(15) 0.0172(12) 0.0138(12) 0.0068(12)
C8 0.0156(12) 0.0216(13) 0.0266(13) 0.0139(11) 0.0099(11) 0.0066(10)
C9 0.0146(12) 0.0183(12) 0.0216(12) 0.0083(10) 0.0074(10) 0.0035(10)
C10 0.0127(11) 0.0191(12) 0.0188(12) 0.0059(10) 0.0063(10) 0.0037(9)
C11 0.0214(13) 0.0247(14) 0.0196(13) 0.0062(11) 0.0090(11) -0.0003(11)
C12 0.0198(13) 0.0245(14) 0.0263(14) 0.0134(12) 0.0095(11) 0.0063(11)
C13 0.0325(16) 0.0250(14) 0.0202(13) 0.0049(12) 0.0125(12) 0.0044(12)
C14 0.0283(14) 0.0146(12) 0.0170(12) 0.0069(10) 0.0083(11) 0.0004(10)
C15 0.0195(12) 0.0200(12) 0.0146(12) 0.0077(10) 0.0027(10) 0.0002(10)
C16 0.0198(12) 0.0160(12) 0.0206(12) 0.0110(10) 0.0074(10) 0.0017(10)
C17 0.0185(13) 0.0300(15) 0.0294(15) 0.0139(12) 0.0076(11) 0.0066(11)
C18 0.0239(14) 0.0259(14) 0.0203(13) 0.0117(11) 0.0072(11) 0.0010(11)
N1 0.0327(14) 0.0376(15) 0.0361(14) 0.0253(13) 0.0153(12) 0.0113(12)
N2 0.0307(14) 0.0220(13) 0.0310(13) 0.0096(11) 0.0070(11) 0.0000(10)
N3 0.0291(14) 0.0386(15) 0.0231(12) 0.0142(11) 0.0045(11) -0.0026(11)
S1 0.0280(4) 0.0259(3) 0.0278(4) 0.0113(3) 0.0138(3) 0.0062(3)
C19 0.0322(16) 0.0297(16) 0.0310(16) 0.0134(13) 0.0125(13) 0.0042(13)
F1 0.0421(11) 0.0299(10) 0.0474(12) 0.0060(9) 0.0191(10) 0.0090(9)
F2 0.0291(10) 0.0495(12) 0.0439(12) 0.0181(10) 0.0009(9) -0.0023(9)
F3 0.0786(16) 0.0516(13) 0.0341(11) 0.0232(10) 0.0206(11) 0.0022(12)
O7 0.0508(15) 0.0458(15) 0.0505(15) 0.0187(12) 0.0274(13) 0.0276(13)
O8 0.0314(12) 0.0295(11) 0.0397(13) 0.0115(10) 0.0142(10) 0.0001(9)
O9 0.0404(13) 0.0473(14) 0.0366(13) 0.0228(11) 0.0145(11) -0.0012(11)
O10 0.0263(11) 0.0390(13) 0.0374(12) 0.0221(11) 0.0117(10) 0.0057(10)
C27 0.0267(16) 0.0418(18) 0.0388(18) 0.0197(15) 0.0118(14) 0.0080(14)

loop_
_atom_type_symbol
_atom_type_description
_atom_type_scat_dispersion_real
_atom_type_scat_dispersion_imag
_atom_type_scat_source
C C 0.0033 0.0016 'International Tables Vol C Tables 4.2.6.8 and 6.1.1.4'
H H 0.0000 0.0000 'International Tables Vol C Tables 4.2.6.8 and 6.1.1.4'
N N 0.0061 0.0033 'International Tables Vol C Tables 4.2.6.8 and 6.1.1.4'
O O 0.0106 0.0060 'International Tables Vol C Tables 4.2.6.8 and 6.1.1.4'
Al Al 0.0645 0.0514 'International Tables Vol C Tables 4.2.6.8 and 6.1.1.4'
S S 0.1246 0.1234 'International Tables Vol C Tables 4.2.6.8 and 6.1.1.4'
Ag Ag -0.8971 1.1015 'International Tables Vol C Tables 4.2.6.8 and 6.1.1.4'
F F 0.0171 0.0103 'International Tables Vol C Tables 4.2.6.8 and 6.1.1.4'

loop_
_geom_angle_atom_site_label_1
_geom_angle_atom_site_label_2
_geom_angle_atom_site_label_3
_geom_angle
_geom_angle_site_symmetry_1
_geom_angle_site_symmetry_3
N3 Ag1 N2 130.57(10) . 1_666
N3 Ag1 N1 122.65(10) . 1_656
N2 Ag1 N1 101.84(10) 1_666 1_656
N3 Ag1 O7 94.80(9) . .
N2 Ag1 O7 101.27(9) 1_666 .
N1 Ag1 O7 96.04(9) 1_656 .
O5 Al1 O4 177.87(9) . .
O5 Al1 O3 90.09(8) . .
O4 Al1 O3 90.34(8) . .
O5 Al1 O6 91.04(8) . .
O4 Al1 O6 91.04(8) . .
O3 Al1 O6 90.45(9) . .
O5 Al1 O1 91.59(8) . .
O4 Al1 O1 88.04(8) . .
O3 Al1 O1 177.80(9) . .
O6 Al1 O1 88.09(8) . .
O5 Al1 O2 89.25(8) . .
O4 Al1 O2 88.67(9) . .
O3 Al1 O2 90.39(8) . .
O6 Al1 O2 179.12(9) . .
O1 Al1 O2 91.06(8) . .
C2 O1 Al1 129.60(17) . .
C4 O2 Al1 128.37(17) . .
C8 O3 Al1 130.37(17) . .
C10 O4 Al1 130.45(16) . .
C14 O5 Al1 129.95(17) . .
C16 O6 Al1 130.17(17) . .
C2 C1 H1A 109.5 . .
C2 C1 H1B 109.5 . .
H1A C1 H1B 109.5 . .
C2 C1 H1C 109.5 . .
H1A C1 H1C 109.5 . .
H1B C1 H1C 109.5 . .
O1 C2 C3 122.0(2) . .
O1 C2 C1 117.4(2) . .
C3 C2 C1 120.6(2) . .
C2 C3 C4 123.5(2) . .
C2 C3 C6 118.8(2) . .
C4 C3 C6 117.8(2) . .
O2 C4 C3 123.1(2) . .
O2 C4 C5 117.1(2) . .
C3 C4 C5 119.8(2) . .
C4 C5 H5A 109.5 . .
C4 C5 H5B 109.5 . .
H5A C5 H5B 109.5 . .
C4 C5 H5C 109.5 . .
H5A C5 H5C 109.5 . .
H5B C5 H5C 109.5 . .
N1 C6 C3 178.0(3) . .
C8 C7 H7A 109.5 . .
C8 C7 H7B 109.5 . .
H7A C7 H7B 109.5 . .
C8 C7 H7C 109.5 . .
H7A C7 H7C 109.5 . .
H7B C7 H7C 109.5 . .
O3 C8 C9 122.2(2) . .
O3 C8 C7 117.1(2) . .
C9 C8 C7 120.7(2) . .
C10 C9 C8 123.2(2) . .
C10 C9 C12 117.4(2) . .
C8 C9 C12 119.4(2) . .
O4 C10 C9 121.6(2) . .
O4 C10 C11 116.2(2) . .
C9 C10 C11 122.2(2) . .
C10 C11 H11A 109.5 . .
C10 C11 H11B 109.5 . .
H11A C11 H11B 109.5 . .
C10 C11 H11C 109.5 . .
H11A C11 H11C 109.5 . .
H11B C11 H11C 109.5 . .
N2 C12 C9 176.5(3) . .
C14 C13 H13A 109.5 . .
C14 C13 H13B 109.5 . .
H13A C13 H13B 109.5 . .
C14 C13 H13C 109.5 . .
H13A C13 H13C 109.5 . .
H13B C13 H13C 109.5 . .
O5 C14 C15 122.4(2) . .
O5 C14 C13 116.6(2) . .
C15 C14 C13 121.0(2) . .
C14 C15 C16 123.3(2) . .
C14 C15 C18 118.5(2) . .
C16 C15 C18 118.1(2) . .
O6 C16 C15 122.2(2) . .
O6 C16 C17 117.5(2) . .
C15 C16 C17 120.3(2) . .
C16 C17 H17A 109.5 . .
C16 C17 H17B 109.5 . .
H17A C17 H17B 109.5 . .
C16 C17 H17C 109.5 . .
H17A C17 H17C 109.5 . .
H17B C17 H17C 109.5 . .
N3 C18 C15 179.0(3) . .
C6 N1 Ag1 153.3(2) . 1_454
C12 N2 Ag1 174.2(2) . 1_444
C18 N3 Ag1 174.1(2) . .
O8 S1 O9 114.66(15) . .
O8 S1 O7 114.82(15) . .
O9 S1 O7 115.67(16) . .
O8 S1 C19 103.14(14) . .
O9 S1 C19 102.96(14) . .
O7 S1 C19 103.08(15) . .
F2 C19 F3 107.7(3) . .
F2 C19 F1 107.0(2) . .
F3 C19 F1 107.3(3) . .
F2 C19 S1 111.9(2) . .
F3 C19 S1 111.4(2) . .
F1 C19 S1 111.2(2) . .
S1 O7 Ag1 139.34(16) . .
C21 C20 C25 123.1(7) . .
C21 C20 C26 121.4(9) . .
C25 C20 C26 115.4(9) . .
C20 C21 C22 123.5(8) . .
C20 C21 H21 118.2 . .
C22 C21 H21 118.2 . .
C23 C22 C21 113.1(7) . .
C23 C22 H22 123.4 . .
C21 C22 H22 123.4 . .
C24 C23 C22 118.2(8) . .
C24 C23 H23 120.9 . .
C22 C23 H23 120.9 . .
C23 C24 C25 130.0(8) . .
C23 C24 H24 115.0 . .
C25 C24 H24 115.0 . .
C24 C25 C20 112.0(7) . .
C24 C25 H25 124.0 . .
C20 C25 H25 124.0 . .
C27 O10 H10A 109(3) . .
O10 C27 H27A 109.5 . .
O10 C27 H27B 109.5 . .
H27A C27 H27B 109.5 . .
O10 C27 H27C 109.5 . .
H27A C27 H27C 109.5 . .
H27B C27 H27C 109.5 . .

loop_
_geom_bond_atom_site_label_1
_geom_bond_atom_site_label_2
_geom_bond_distance
_geom_bond_site_symmetry_2
Ag1 N3 2.179(3) .
Ag1 N2 2.221(2) 1_666
Ag1 N1 2.249(2) 1_656
Ag1 O7 2.542(2) .
Al1 O5 1.8623(19) .
Al1 O4 1.8644(18) .
Al1 O3 1.8734(19) .
Al1 O6 1.8757(19) .
Al1 O1 1.8799(19) .
Al1 O2 1.882(2) .
O1 C2 1.260(3) .
O2 C4 1.263(3) .
O3 C8 1.265(3) .
O4 C10 1.270(3) .
O5 C14 1.269(3) .
O6 C16 1.254(3) .
C1 C2 1.499(3) .
C1 H1A 0.9800 .
C1 H1B 0.9800 .
C1 H1C 0.9800 .
C2 C3 1.415(4) .
C3 C4 1.419(4) .
C3 C6 1.426(4) .
C4 C5 1.496(4) .
C5 H5A 0.9800 .
C5 H5B 0.9800 .
C5 H5C 0.9800 .
C6 N1 1.138(4) .
C7 C8 1.491(4) .
C7 H7A 0.9800 .
C7 H7B 0.9800 .
C7 H7C 0.9800 .
C8 C9 1.419(4) .
C9 C10 1.416(4) .
C9 C12 1.425(4) .
C10 C11 1.485(3) .
C11 H11A 0.9800 .
C11 H11B 0.9800 .
C11 H11C 0.9800 .
C12 N2 1.144(4) .
C13 C14 1.493(4) .
C13 H13A 0.9800 .
C13 H13B 0.9800 .
C13 H13C 0.9800 .
C14 C15 1.410(4) .
C15 C16 1.421(4) .
C15 C18 1.426(4) .
C16 C17 1.496(4) .
C17 H17A 0.9800 .
C17 H17B 0.9800 .
C17 H17C 0.9800 .
C18 N3 1.142(4) .
N1 Ag1 2.249(2) 1_454
N2 Ag1 2.221(2) 1_444
S1 O8 1.429(2) .
S1 O9 1.435(2) .
S1 O7 1.437(2) .
S1 C19 1.824(3) .
C19 F2 1.330(4) .
C19 F3 1.332(4) .
C19 F1 1.335(4) .
C20 C21 1.320(10) .
C20 C25 1.394(10) .
C20 C26 1.478(14) .
C21 C22 1.469(10) .
C21 H21 0.9500 .
C22 C23 1.416(10) .
C22 H22 0.9500 .
C23 C24 1.341(10) .
C23 H23 0.9500 .
C24 C25 1.364(10) .
C24 H24 0.9500 .
C25 H25 0.9500 .
C26 H26A 0.9800 .
C26 H26B 0.9800 .
C26 H26C 0.9800 .
O10 C27 1.418(4) .
O10 H10A 0.81(4) .
C27 H27A 0.9800 .
C27 H27B 0.9800 .
C27 H27C 0.9800 .
